data_7132619
loop_
_publ_author_name
'Kim, Junghwan'
'Kim, Chungryeol'
'Lee, Dongwhan'

_publ_section_title
;
 Fluoride-triggered phase transition of metallogels for on-demand <i>in
 situ</i> containment of fluids.
;
_journal_issue 13
_journal_name_full 'Chemical communications (Cambridge, England)'
_journal_page_first 1762
_journal_page_last 1765
_journal_paper_doi 10.1039/d3cc06023c
_journal_volume 60
_journal_year 2024
_chemical_formula_moiety 'C52 H98 N4 O6 Si6'
_chemical_formula_sum 'C52 H98 N4 O6 Si6'
_chemical_formula_weight 1043.88
_chemical_name_systematic 4b
_space_group_crystal_system triclinic
_space_group_IT_number 2
_space_group_name_Hall '-P 1'
_space_group_name_H-M_alt 'P -1'
_atom_sites_solution_hydrogens geom
_atom_sites_solution_primary dual
_audit_creation_date 2023-05-30
_audit_creation_method
;
Olex2 1.5
(compiled 2023.02.24 svn.rf166f9f3 for OlexSys, GUI svn.r6725)
;
_audit_update_record
;
2023-05-30 deposited with the CCDC.	2024-01-15 downloaded from the CCDC.
;
_cell_angle_alpha 90.5290(10)
_cell_angle_beta 98.8760(10)
_cell_angle_gamma 109.3500(10)
_cell_formula_units_Z 2
_cell_length_a 11.96430(10)
_cell_length_b 16.5858(2)
_cell_length_c 17.56880(10)
_cell_measurement_reflns_used 35681
_cell_measurement_temperature 93
_cell_measurement_theta_max 79.2740
_cell_measurement_theta_min 3.6810
_cell_volume 3243.16(6)
_computing_cell_refinement 'CrysAlisPro 1.171.39.29d (Rigaku OD, 2017)'
_computing_data_collection 'CrysAlisPro 1.171.39.29d (Rigaku OD, 2017)'
_computing_data_reduction 'CrysAlisPro 1.171.39.29d (Rigaku OD, 2017)'
_computing_molecular_graphics 'Olex2 1.5 (Dolomanov et al., 2009)'
_computing_publication_material 'Olex2 1.5 (Dolomanov et al., 2009)'
_computing_structure_refinement 'SHELXL 2018/3 (Sheldrick, 2015)'
_computing_structure_solution 'SHELXT 2014/5 (Sheldrick, 2014)'
_diffrn_ambient_temperature 93
_diffrn_detector 'CCD plate'
_diffrn_measured_fraction_theta_full 0.997
_diffrn_measured_fraction_theta_max 0.969
_diffrn_measurement_details
;
List of Runs (angles in degrees, time in seconds):

  # Type    Start    End  Width  t~exp~   \w     \q     \k     \f   Frames
#--------------------------------------------------------------------------
  1  \w    -27.00  89.00   0.50    1.80    --    0.00  57.00   0.00  232
  2  \w    -27.00  89.00   0.50    1.80    --    0.00  38.00 120.00  232
  3  \w    -69.00  46.00   0.50    1.80    --   20.00 -46.00 -83.57  230
  4  \w     -5.00 117.00   0.50    1.80    --   28.00  77.00 167.99  244
  5  \w     17.00 141.00   0.50    1.80    --   52.00  81.00 178.37  248
  6  \w     53.00 177.00   0.50    2.92    --   88.00  82.00  72.60  248
  7  \w     79.00 195.00   0.50    2.92    --  105.20  45.00-120.00  232
  8  \w     16.00 134.00   0.50    2.92    --  105.20 -61.00  30.00  236
  9  \w     16.00 141.00   0.50    2.92    --  105.20 -82.00  90.00  250
 10  \w     16.00 141.00   0.50    2.92    --  105.20 -82.00   0.00  250
 11  \w     79.00 195.00   0.50    2.92    --  105.20  45.00 -90.00  232
 12  \w     79.00 195.00   0.50    2.92    --  105.20  45.00-180.00  232
 13  \w     16.00 141.00   0.50    2.92    --  105.20 -82.00-150.00  250
 14  \w     16.00 141.00   0.50    2.92    --  105.20 -82.00 -90.00  250
 15  \w     96.00 195.00   0.50    2.92    --  105.20  45.00 150.00  198
 16  \w     92.00 118.00   0.50    2.92    --  105.20 -82.00 120.00   52
 17  \w     17.00  58.00   0.50    2.92    --  105.20 -45.00 -60.00   82
 18  \w     99.00 132.00   0.50    2.92    --  105.20 -45.00 -60.00   66
 19  \w     72.00 137.00   0.50    2.92    --  105.20 -82.00  60.00  130
 20  \w     19.00  91.00   0.50    2.92    --  105.20 -61.00 -60.00  144
 21  \w     17.00 119.00   0.50    2.92    --  105.20 -61.00-150.00  204
;
_diffrn_measurement_device 'four-circle diffractometer'
_diffrn_measurement_device_type 'XtaLAB AFC12 (RINC): Kappa dual home/near'
_diffrn_measurement_method '\w scans'
_diffrn_orient_matrix_type 'CrysAlisPro convention (1999,Acta A55,543-557)'
_diffrn_orient_matrix_UB_11 0.0000084000
_diffrn_orient_matrix_UB_12 0.0148237000
_diffrn_orient_matrix_UB_13 -0.0864339000
_diffrn_orient_matrix_UB_21 -0.0738074000
_diffrn_orient_matrix_UB_22 -0.0952907000
_diffrn_orient_matrix_UB_23 -0.0204260000
_diffrn_orient_matrix_UB_31 -0.1170894000
_diffrn_orient_matrix_UB_32 0.0207907000
_diffrn_orient_matrix_UB_33 -0.0046659000
_diffrn_radiation_monochromator graphite
_diffrn_radiation_probe x-ray
_diffrn_radiation_type 'Cu K\a'
_diffrn_radiation_wavelength 1.54184
_diffrn_reflns_av_R_equivalents 0.0349
_diffrn_reflns_av_unetI/netI 0.0276
_diffrn_reflns_Laue_measured_fraction_full 0.997
_diffrn_reflns_Laue_measured_fraction_max 0.969
_diffrn_reflns_limit_h_max 13
_diffrn_reflns_limit_h_min -14
_diffrn_reflns_limit_k_max 20
_diffrn_reflns_limit_k_min -20
_diffrn_reflns_limit_l_max 22
_diffrn_reflns_limit_l_min -22
_diffrn_reflns_number 53203
_diffrn_reflns_point_group_measured_fraction_full 0.997
_diffrn_reflns_point_group_measured_fraction_max 0.969
_diffrn_reflns_theta_full 67.684
_diffrn_reflns_theta_max 79.663
_diffrn_reflns_theta_min 2.551
_diffrn_source 'fine-focus sealed X-ray tube'
_diffrn_source_type 'Enhance (Cu) X-ray Source'
_exptl_absorpt_coefficient_mu 1.546
_exptl_absorpt_correction_T_max 1.00000
_exptl_absorpt_correction_T_min 0.84209
_exptl_absorpt_correction_type multi-scan
_exptl_absorpt_process_details
;
CrysAlisPro 1.171.39.29d (Rigaku Oxford Diffraction, 2017)
Empirical absorption correction using spherical harmonics,
 implemented in SCALE3 ABSPACK scaling algorithm.
;
_exptl_crystal_colour 'clear light colourless'
_exptl_crystal_colour_lustre clear
_exptl_crystal_colour_modifier light
_exptl_crystal_colour_primary colourless
_exptl_crystal_density_diffrn 1.069
_exptl_crystal_description needle
_exptl_crystal_F_000 1140
_exptl_crystal_recrystallization_method 'Vapour deposition'
_exptl_crystal_size_max 0.197
_exptl_crystal_size_mid 0.156
_exptl_crystal_size_min 0.075
_refine_diff_density_max 0.810
_refine_diff_density_min -0.403
_refine_diff_density_rms 0.052
_refine_ls_extinction_method none
_refine_ls_goodness_of_fit_ref 1.121
_refine_ls_hydrogen_treatment constr
_refine_ls_matrix_type full
_refine_ls_number_parameters 643
_refine_ls_number_reflns 13663
_refine_ls_number_restraints 0
_refine_ls_restrained_S_all 1.121
_refine_ls_R_factor_all 0.0434
_refine_ls_R_factor_gt 0.0415
_refine_ls_shift/su_max 0.001
_refine_ls_shift/su_mean 0.000
_refine_ls_structure_factor_coef Fsqd
_refine_ls_weighting_details 'w=1/[\s^2^(Fo^2^)+(0.0525P)^2^+1.6470P] where P=(Fo^2^+2Fc^2^)/3'
_refine_ls_weighting_scheme calc
_refine_ls_wR_factor_gt 0.1132
_refine_ls_wR_factor_ref 0.1147
_reflns_Friedel_coverage 0.000
_reflns_number_gt 12737
_reflns_number_total 13663
_reflns_threshold_expression 'I > 2\s(I)'
_cod_data_source_file d3cc06023c2.cif
_cod_data_source_block tbs_hex
_cod_depositor_comments 'Adding full bibliography for 7132619--7132620.cif.'
_cod_database_code 7132619
_shelx_shelxl_version_number 2018/3
_shelx_space_group_comment
;
The symmetry employed for this shelxl refinement is uniquely defined
by the following loop, which should always be used as a source of
symmetry information in preference to the above space-group names.
They are only intended as comments.
;
_olex2_refinement_description
;
1. Fixed Uiso
 At 1.2 times of:
  All C(H) groups
 At 1.5 times of:
  All C(H,H,H) groups
2.a Aromatic/amide H refined with riding coordinates:
 C12(H12), C6(H6), C2(H2), C41(H41), C23(H23), C51(H51), C13(H13), C8(H8)
2.b Idealised Me refined as rotating group:
 C40(H40A,H40B,H40C), C49(H49A,H49B,H49C), C21(H21A,H21B,H21C), C59(H59A,H59B,
 H59C), C22(H22A,H22B,H22C), C60(H60A,H60B,H60C), C50(H50A,H50B,H50C), C48(H48A,
 H48B,H48C), C67(H67A,H67B,H67C), C58(H58A,H58B,H58C), C31(H31A,H31B,H31C),
 C68(H68A,H68B,H68C), C66(H66A,H66B,H66C), C38(H38A,H38B,H38C), C36(H36A,H36B,
 H36C), C56(H56A,H56B,H56C), C39(H39A,H39B,H39C), C32(H32A,H32B,H32C), C37(H37A,
 H37B,H37C), C46(H46A,H46B,H46C), C47(H47A,H47B,H47C), C64(H64A,H64B,H64C),
 C57(H57A,H57B,H57C), C30(H30A,H30B,H30C), C20(H20A,H20B,H20C), C18(H18A,H18B,
 H18C), C28(H28A,H28B,H28C), C29(H29A,H29B,H29C), C65(H65A,H65B,H65C), C19(H19A,
 H19B,H19C)
;
_olex2_submission_special_instructions 'No special instructions were received'
_oxdiff_exptl_absorpt_empirical_details
;
Empirical correction (ABSPACK) includes:
- Absorption correction using spherical harmonics
- Frame scaling
;
_oxdiff_exptl_absorpt_empirical_full_max 1.626
_oxdiff_exptl_absorpt_empirical_full_min 0.756

loop_
_space_group_symop_operation_xyz
'x, y, z'
'-x, -y, -z'

loop_
_atom_site_label
_atom_site_type_symbol
_atom_site_fract_x
_atom_site_fract_y
_atom_site_fract_z
_atom_site_U_iso_or_equiv
_atom_site_adp_type
_atom_site_occupancy
_atom_site_site_symmetry_order
_atom_site_calc_flag
_atom_site_refinement_flags_posn
_atom_site_refinement_flags_adp
_atom_site_refinement_flags_occupancy
_atom_site_disorder_assembly
_atom_site_disorder_group
Si38 Si 0.69737(3) 0.34898(2) 0.46711(2) 0.01955(9) Uani 1 1 d . . . . .
Si39 Si 0.87156(4) 0.78183(3) 0.50208(2) 0.02214(9) Uani 1 1 d . . . . .
Si37 Si 0.43943(4) 0.05322(2) 0.67580(2) 0.02250(9) Uani 1 1 d . . . . .
Si34 Si 0.54052(4) 0.71296(3) 1.03409(2) 0.02226(9) Uani 1 1 d . . . . .
Si36 Si 0.01092(3) 0.37765(3) 0.88081(2) 0.02252(9) Uani 1 1 d . . . . .
Si35 Si 1.04379(4) 0.84559(3) 0.88880(3) 0.02816(10) Uani 1 1 d . . . . .
O61 O 0.58788(9) 0.38174(6) 0.49005(6) 0.0193(2) Uani 1 1 d . . . . .
O33 O 0.55025(9) 0.62509(7) 0.99392(6) 0.0214(2) Uani 1 1 d . . . . .
O43 O 0.77020(10) 0.68405(7) 0.47464(6) 0.0245(2) Uani 1 1 d . . . . .
O53 O 0.43147(10) 0.12739(6) 0.61254(6) 0.0240(2) Uani 1 1 d . . . . .
O15 O 0.14838(9) 0.43732(7) 0.92776(6) 0.0244(2) Uani 1 1 d . . . . .
O25 O 0.94370(9) 0.78689(7) 0.94222(6) 0.0266(2) Uani 1 1 d . . . . .
N42 N 0.73168(12) 0.63983(8) 0.53992(7) 0.0236(3) Uani 1 1 d . . . . .
N52 N 0.48356(11) 0.21302(8) 0.64546(7) 0.0223(3) Uani 1 1 d . . . . .
N14 N 0.24043(11) 0.45224(8) 0.88191(7) 0.0229(3) Uani 1 1 d . . . . .
N24 N 0.84424(11) 0.72725(8) 0.89400(8) 0.0253(3) Uani 1 1 d . . . . .
C9 C 0.65898(12) 0.61617(9) 0.89218(8) 0.0195(3) Uani 1 1 d . . . . .
C10 C 0.55299(12) 0.59032(9) 0.92394(8) 0.0185(3) Uani 1 1 d . . . . .
C12 C 0.45514(12) 0.48781(9) 0.81513(8) 0.0188(3) Uani 1 1 d . . . . .
H12 H 0.386670 0.442916 0.789644 0.023 Uiso 1 1 calc R U . . .
C1 C 0.56423(12) 0.47874(9) 0.70526(8) 0.0188(3) Uani 1 1 d . . . . .
C4 C 0.58055(12) 0.41387(9) 0.56078(8) 0.0179(3) Uani 1 1 d . . . . .
C7 C 0.55858(13) 0.51495(9) 0.78153(8) 0.0194(3) Uani 1 1 d . . . . .
C5 C 0.52697(12) 0.35785(9) 0.61407(8) 0.0185(3) Uani 1 1 d . . . . .
C3 C 0.62376(12) 0.50262(9) 0.57840(8) 0.0190(3) Uani 1 1 d . . . . .
C6 C 0.51830(12) 0.39076(9) 0.68548(8) 0.0191(3) Uani 1 1 d . . . . .
H6 H 0.480552 0.352724 0.721231 0.023 Uiso 1 1 calc R U . . .
C2 C 0.61588(12) 0.53351(9) 0.65086(8) 0.0197(3) Uani 1 1 d . . . . .
H2 H 0.646545 0.593499 0.663481 0.024 Uiso 1 1 calc R U . . .
C11 C 0.45007(12) 0.52539(9) 0.88572(8) 0.0183(3) Uani 1 1 d . . . . .
C41 C 0.67351(13) 0.56097(9) 0.52024(8) 0.0201(3) Uani 1 1 d . . . . .
H41 H 0.662396 0.540050 0.468119 0.024 Uiso 1 1 calc R U . . .
C23 C 0.76793(13) 0.68192(9) 0.93343(8) 0.0209(3) Uani 1 1 d . . . . .
H23 H 0.781148 0.690413 0.988075 0.025 Uiso 1 1 calc R U . . .
C51 C 0.48060(12) 0.26536(9) 0.59335(8) 0.0203(3) Uani 1 1 d . . . . .
H51 H 0.448495 0.244698 0.541215 0.024 Uiso 1 1 calc R U . . .
C13 C 0.34029(13) 0.50009(9) 0.92033(8) 0.0199(3) Uani 1 1 d . . . . .
H13 H 0.343722 0.519603 0.971925 0.024 Uiso 1 1 calc R U . . .
C8 C 0.65964(12) 0.57882(9) 0.82097(8) 0.0196(3) Uani 1 1 d . . . . .
H8 H 0.730750 0.597335 0.798735 0.024 Uiso 1 1 calc R U . . .
C45 C 0.92825(14) 0.81685(10) 0.40927(9) 0.0272(3) Uani 1 1 d . . . . .
C40 C 0.42027(16) 0.67342(12) 1.09351(10) 0.0329(4) Uani 1 1 d . . . . .
H40A H 0.342712 0.647644 1.059607 0.049 Uiso 1 1 calc R U . . .
H40B H 0.417618 0.721348 1.125376 0.049 Uiso 1 1 calc R U . . .
H40C H 0.436940 0.630370 1.126936 0.049 Uiso 1 1 calc R U . . .
C55 C 0.59006(15) 0.03809(11) 0.68654(10) 0.0303(3) Uani 1 1 d . . . . .
C17 C -0.04612(14) 0.43874(11) 0.80276(9) 0.0275(3) Uani 1 1 d . . . . .
C49 C 0.79870(15) 0.85304(10) 0.54078(10) 0.0297(3) Uani 1 1 d . . . . .
H49A H 0.748920 0.869313 0.498179 0.044 Uiso 1 1 calc R U . . .
H49B H 0.860639 0.904615 0.567004 0.044 Uiso 1 1 calc R U . . .
H49C H 0.748185 0.822677 0.577530 0.044 Uiso 1 1 calc R U . . .
C35 C 0.50200(16) 0.78425(11) 0.95923(10) 0.0310(3) Uani 1 1 d . . . . .
C63 C 0.67111(16) 0.34326(12) 0.35912(9) 0.0324(4) Uani 1 1 d . . . . .
C21 C 0.01607(15) 0.27466(11) 0.84190(11) 0.0335(4) Uani 1 1 d . . . . .
H21A H 0.076062 0.286143 0.807570 0.050 Uiso 1 1 calc R U . . .
H21B H -0.063015 0.241205 0.812939 0.050 Uiso 1 1 calc R U . . .
H21C H 0.037878 0.242303 0.884666 0.050 Uiso 1 1 calc R U . . .
C59 C 0.31564(17) -0.04310(11) 0.62859(11) 0.0357(4) Uani 1 1 d . . . . .
H59A H 0.238555 -0.033886 0.627048 0.054 Uiso 1 1 calc R U . . .
H59B H 0.315573 -0.093022 0.658009 0.054 Uiso 1 1 calc R U . . .
H59C H 0.327595 -0.053108 0.575850 0.054 Uiso 1 1 calc R U . . .
C22 C -0.07934(15) 0.35861(12) 0.96028(10) 0.0336(4) Uani 1 1 d . . . . .
H22A H -0.038647 0.336795 1.003838 0.050 Uiso 1 1 calc R U . . .
H22B H -0.159016 0.316530 0.941863 0.050 Uiso 1 1 calc R U . . .
H22C H -0.087880 0.412498 0.977007 0.050 Uiso 1 1 calc R U . . .
C60 C 0.40890(17) 0.08425(11) 0.77031(10) 0.0344(4) Uani 1 1 d . . . . .
H60A H 0.476388 0.133889 0.794774 0.052 Uiso 1 1 calc R U . . .
H60B H 0.398936 0.036263 0.803767 0.052 Uiso 1 1 calc R U . . .
H60C H 0.335257 0.098958 0.762259 0.052 Uiso 1 1 calc R U . . .
C50 C 0.99255(16) 0.77066(12) 0.57714(10) 0.0346(4) Uani 1 1 d . . . . .
H50A H 0.960033 0.752552 0.624484 0.052 Uiso 1 1 calc R U . . .
H50B H 1.057792 0.825832 0.587956 0.052 Uiso 1 1 calc R U . . .
H50C H 1.023566 0.727710 0.558523 0.052 Uiso 1 1 calc R U . . .
C27 C 0.98364(17) 0.92218(12) 0.83098(12) 0.0377(4) Uani 1 1 d . . . . .
C48 C 0.82252(17) 0.80905(13) 0.34447(10) 0.0372(4) Uani 1 1 d . . . . .
H48A H 0.769237 0.749259 0.336490 0.056 Uiso 1 1 calc R U . . .
H48B H 0.853123 0.827805 0.296666 0.056 Uiso 1 1 calc R U . . .
H48C H 0.777730 0.845099 0.358893 0.056 Uiso 1 1 calc R U . . .
C67 C 0.68433(18) 0.24170(12) 0.50418(12) 0.0377(4) Uani 1 1 d . . . . .
H67A H 0.699409 0.246499 0.560750 0.057 Uiso 1 1 calc R U . . .
H67B H 0.743446 0.220792 0.485491 0.057 Uiso 1 1 calc R U . . .
H67C H 0.603290 0.201482 0.485759 0.057 Uiso 1 1 calc R U . . .
C58 C 0.69165(16) 0.12176(12) 0.71654(12) 0.0398(4) Uani 1 1 d . . . . .
H58A H 0.691440 0.165700 0.679659 0.060 Uiso 1 1 calc R U . . .
H58B H 0.768943 0.112097 0.722548 0.060 Uiso 1 1 calc R U . . .
H58C H 0.679482 0.140947 0.766579 0.060 Uiso 1 1 calc R U . . .
C31 C 1.08318(17) 0.77297(12) 0.82440(12) 0.0382(4) Uani 1 1 d . . . . .
H31A H 1.111882 0.732771 0.855444 0.057 Uiso 1 1 calc R U . . .
H31B H 1.146473 0.806923 0.796852 0.057 Uiso 1 1 calc R U . . .
H31C H 1.011926 0.740998 0.787031 0.057 Uiso 1 1 calc R U . . .
C68 C 0.84529(16) 0.42630(13) 0.51189(12) 0.0403(4) Uani 1 1 d . . . . .
H68A H 0.855413 0.482443 0.491111 0.060 Uiso 1 1 calc R U . . .
H68B H 0.909453 0.406107 0.500277 0.060 Uiso 1 1 calc R U . . .
H68C H 0.849141 0.431169 0.567942 0.060 Uiso 1 1 calc R U . . .
C66 C 0.7633(2) 0.31028(15) 0.32866(10) 0.0446(5) Uani 1 1 d . . . . .
H66A H 0.844791 0.347749 0.350192 0.067 Uiso 1 1 calc R U . . .
H66B H 0.751575 0.310227 0.272207 0.067 Uiso 1 1 calc R U . . .
H66C H 0.752077 0.251902 0.344230 0.067 Uiso 1 1 calc R U . . .
C38 C 0.38150(19) 0.73663(14) 0.90743(11) 0.0431(5) Uani 1 1 d . . . . .
H38A H 0.387765 0.687100 0.879822 0.065 Uiso 1 1 calc R U . . .
H38B H 0.361410 0.775275 0.870079 0.065 Uiso 1 1 calc R U . . .
H38C H 0.318420 0.717121 0.939328 0.065 Uiso 1 1 calc R U . . .
C36 C 0.5999(2) 0.81679(14) 0.90877(13) 0.0463(5) Uani 1 1 d . . . . .
H36A H 0.677442 0.845539 0.941789 0.069 Uiso 1 1 calc R U . . .
H36B H 0.579937 0.857305 0.873517 0.069 Uiso 1 1 calc R U . . .
H36C H 0.604761 0.768291 0.878796 0.069 Uiso 1 1 calc R U . . .
C56 C 0.61086(19) 0.00832(14) 0.60881(12) 0.0442(5) Uani 1 1 d . . . . .
H56A H 0.549061 -0.046923 0.590727 0.066 Uiso 1 1 calc R U . . .
H56B H 0.690363 0.002124 0.614929 0.066 Uiso 1 1 calc R U . . .
H56C H 0.606465 0.050721 0.571017 0.066 Uiso 1 1 calc R U . . .
C39 C 0.68614(16) 0.76777(13) 1.09829(12) 0.0410(4) Uani 1 1 d . . . . .
H39A H 0.713106 0.725206 1.126772 0.061 Uiso 1 1 calc R U . . .
H39B H 0.675783 0.808661 1.134861 0.061 Uiso 1 1 calc R U . . .
H39C H 0.746260 0.798314 1.067068 0.061 Uiso 1 1 calc R U . . .
C32 C 1.17343(16) 0.90314(13) 0.96485(13) 0.0452(5) Uani 1 1 d . . . . .
H32A H 1.149636 0.940060 0.998233 0.068 Uiso 1 1 calc R U . . .
H32B H 1.240219 0.938233 0.940588 0.068 Uiso 1 1 calc R U . . .
H32C H 1.198770 0.861467 0.995808 0.068 Uiso 1 1 calc R U . . .
C37 C 0.4917(2) 0.86303(13) 1.00191(13) 0.0456(5) Uani 1 1 d . . . . .
H37A H 0.429043 0.843851 1.034173 0.068 Uiso 1 1 calc R U . . .
H37B H 0.470736 0.900882 0.964022 0.068 Uiso 1 1 calc R U . . .
H37C H 0.568699 0.894160 1.034513 0.068 Uiso 1 1 calc R U . . .
C46 C 0.99658(19) 0.75980(15) 0.38562(12) 0.0442(5) Uani 1 1 d . . . . .
H46A H 1.067337 0.766895 0.424968 0.066 Uiso 1 1 calc R U . . .
H46B H 1.022124 0.776193 0.335948 0.066 Uiso 1 1 calc R U . . .
H46C H 0.943980 0.699800 0.380796 0.066 Uiso 1 1 calc R U . . .
C47 C 1.0119(2) 0.91010(13) 0.42058(12) 0.0474(5) Uani 1 1 d . . . . .
H47A H 0.967189 0.946798 0.433581 0.071 Uiso 1 1 calc R U . . .
H47B H 1.043462 0.927600 0.372809 0.071 Uiso 1 1 calc R U . . .
H47C H 1.078772 0.915640 0.462582 0.071 Uiso 1 1 calc R U . . .
C64 C 0.6879(2) 0.43341(16) 0.33129(12) 0.0494(6) Uani 1 1 d . . . . .
H64A H 0.626369 0.453923 0.346977 0.074 Uiso 1 1 calc R U . . .
H64B H 0.680259 0.431429 0.274900 0.074 Uiso 1 1 calc R U . . .
H64C H 0.767758 0.472382 0.354236 0.074 Uiso 1 1 calc R U . . .
C57 C 0.5921(2) -0.02956(13) 0.74574(13) 0.0457(5) Uani 1 1 d . . . . .
H57A H 0.585140 -0.008024 0.796307 0.069 Uiso 1 1 calc R U . . .
H57B H 0.667786 -0.041242 0.749501 0.069 Uiso 1 1 calc R U . . .
H57C H 0.524588 -0.082464 0.729064 0.069 Uiso 1 1 calc R U . . .
C30 C 0.8771(2) 0.87461(15) 0.76796(12) 0.0494(5) Uani 1 1 d . . . . .
H30A H 0.901442 0.838102 0.734496 0.074 Uiso 1 1 calc R U . . .
H30B H 0.851463 0.916257 0.737132 0.074 Uiso 1 1 calc R U . . .
H30C H 0.810326 0.839101 0.792005 0.074 Uiso 1 1 calc R U . . .
C20 C -0.17547(17) 0.38798(18) 0.76743(14) 0.0602(7) Uani 1 1 d . . . . .
H20A H -0.179247 0.332660 0.744945 0.090 Uiso 1 1 calc R U . . .
H20B H -0.204291 0.420131 0.727027 0.090 Uiso 1 1 calc R U . . .
H20C H -0.226106 0.378496 0.807592 0.090 Uiso 1 1 calc R U . . .
C18 C 0.03002(19) 0.45645(17) 0.73900(12) 0.0493(5) Uani 1 1 d . . . . .
H18A H 0.113246 0.490062 0.760921 0.074 Uiso 1 1 calc R U . . .
H18B H -0.001563 0.488625 0.699868 0.074 Uiso 1 1 calc R U . . .
H18C H 0.027431 0.402081 0.715141 0.074 Uiso 1 1 calc R U . . .
C28 C 0.9432(2) 0.97732(14) 0.88394(14) 0.0492(5) Uani 1 1 d . . . . .
H28A H 0.879765 0.940242 0.909655 0.074 Uiso 1 1 calc R U . . .
H28B H 0.912383 1.016716 0.853158 0.074 Uiso 1 1 calc R U . . .
H28C H 1.011715 1.010225 0.922844 0.074 Uiso 1 1 calc R U . . .
C29 C 1.0860(3) 0.98144(18) 0.79318(19) 0.0703(8) Uani 1 1 d . . . . .
H29A H 1.153624 1.012622 0.833368 0.106 Uiso 1 1 calc R U . . .
H29B H 1.057194 1.022352 0.763305 0.106 Uiso 1 1 calc R U . . .
H29C H 1.112297 0.947041 0.758805 0.106 Uiso 1 1 calc R U . . .
C65 C 0.5434(2) 0.28417(18) 0.32823(13) 0.0594(7) Uani 1 1 d . . . . .
H65A H 0.532225 0.226843 0.346564 0.089 Uiso 1 1 calc R U . . .
H65B H 0.530157 0.280846 0.271659 0.089 Uiso 1 1 calc R U . . .
H65C H 0.485751 0.306889 0.346626 0.089 Uiso 1 1 calc R U . . .
C19 C -0.0426(3) 0.52476(17) 0.83761(15) 0.0742(9) Uani 1 1 d . . . . .
H19A H -0.093847 0.514639 0.877440 0.111 Uiso 1 1 calc R U . . .
H19B H -0.071823 0.556468 0.796976 0.111 Uiso 1 1 calc R U . . .
H19C H 0.040172 0.558173 0.860702 0.111 Uiso 1 1 calc R U . . .

loop_
_atom_site_aniso_label
_atom_site_aniso_U_11
_atom_site_aniso_U_22
_atom_site_aniso_U_33
_atom_site_aniso_U_23
_atom_site_aniso_U_13
_atom_site_aniso_U_12
Si38 0.01993(19) 0.01982(19) 0.01918(18) -0.00041(14) 0.00380(14) 0.00687(15)
Si39 0.02079(19) 0.01845(19) 0.0238(2) 0.00045(15) 0.00320(15) 0.00243(15)
Si37 0.0253(2) 0.01600(18) 0.0241(2) -0.00045(15) 0.00539(15) 0.00365(15)
Si34 0.01945(19) 0.0276(2) 0.02045(19) -0.00205(15) 0.00214(15) 0.00951(16)
Si36 0.01579(18) 0.0264(2) 0.0239(2) 0.00017(15) 0.00343(15) 0.00522(15)
Si35 0.0189(2) 0.0269(2) 0.0369(2) 0.00103(18) 0.00701(17) 0.00432(16)
O61 0.0204(5) 0.0180(5) 0.0186(5) -0.0025(4) 0.0032(4) 0.0052(4)
O33 0.0208(5) 0.0241(5) 0.0177(5) -0.0024(4) 0.0026(4) 0.0057(4)
O43 0.0291(5) 0.0194(5) 0.0215(5) 0.0034(4) 0.0065(4) 0.0025(4)
O53 0.0283(5) 0.0146(5) 0.0262(5) -0.0030(4) 0.0025(4) 0.0043(4)
O15 0.0163(5) 0.0320(6) 0.0230(5) -0.0015(4) 0.0072(4) 0.0038(4)
O25 0.0187(5) 0.0273(5) 0.0272(5) -0.0035(4) -0.0006(4) 0.0011(4)
N42 0.0270(6) 0.0204(6) 0.0222(6) 0.0034(5) 0.0072(5) 0.0049(5)
N52 0.0231(6) 0.0145(5) 0.0271(6) -0.0028(5) 0.0042(5) 0.0036(5)
N14 0.0169(6) 0.0287(6) 0.0230(6) -0.0001(5) 0.0064(5) 0.0062(5)
N24 0.0186(6) 0.0254(6) 0.0267(6) -0.0028(5) -0.0002(5) 0.0023(5)
C9 0.0166(6) 0.0191(6) 0.0215(7) 0.0002(5) 0.0020(5) 0.0048(5)
C10 0.0193(7) 0.0198(6) 0.0166(6) -0.0007(5) 0.0023(5) 0.0073(5)
C12 0.0179(6) 0.0166(6) 0.0207(7) -0.0004(5) 0.0019(5) 0.0046(5)
C1 0.0162(6) 0.0194(7) 0.0206(7) -0.0011(5) 0.0025(5) 0.0059(5)
C4 0.0162(6) 0.0177(6) 0.0194(6) -0.0024(5) 0.0023(5) 0.0053(5)
C7 0.0198(7) 0.0182(6) 0.0209(7) 0.0012(5) 0.0041(5) 0.0072(5)
C5 0.0158(6) 0.0168(6) 0.0219(7) -0.0011(5) 0.0018(5) 0.0048(5)
C3 0.0171(6) 0.0180(6) 0.0215(7) 0.0008(5) 0.0039(5) 0.0052(5)
C6 0.0168(6) 0.0190(7) 0.0215(7) 0.0013(5) 0.0040(5) 0.0056(5)
C2 0.0187(6) 0.0171(6) 0.0230(7) -0.0014(5) 0.0040(5) 0.0055(5)
C11 0.0164(6) 0.0190(6) 0.0195(6) 0.0015(5) 0.0028(5) 0.0063(5)
C41 0.0209(7) 0.0167(6) 0.0222(7) -0.0006(5) 0.0050(5) 0.0049(5)
C23 0.0170(6) 0.0228(7) 0.0218(7) -0.0027(5) 0.0022(5) 0.0060(5)
C51 0.0181(6) 0.0177(7) 0.0238(7) -0.0012(5) 0.0047(5) 0.0039(5)
C13 0.0177(6) 0.0220(7) 0.0195(6) 0.0012(5) 0.0035(5) 0.0060(5)
C8 0.0169(6) 0.0205(7) 0.0218(7) 0.0011(5) 0.0051(5) 0.0058(5)
C45 0.0236(7) 0.0254(8) 0.0288(8) 0.0021(6) 0.0057(6) 0.0028(6)
C40 0.0363(9) 0.0435(10) 0.0285(8) 0.0070(7) 0.0144(7) 0.0219(8)
C55 0.0315(8) 0.0265(8) 0.0337(9) 0.0034(7) 0.0054(7) 0.0109(7)
C17 0.0233(7) 0.0322(8) 0.0263(8) 0.0009(6) 0.0021(6) 0.0093(6)
C49 0.0311(8) 0.0220(7) 0.0334(8) -0.0029(6) 0.0052(7) 0.0058(6)
C35 0.0328(9) 0.0335(9) 0.0322(8) 0.0054(7) 0.0105(7) 0.0161(7)
C63 0.0375(9) 0.0463(10) 0.0218(7) -0.0012(7) 0.0040(7) 0.0257(8)
C21 0.0276(8) 0.0309(8) 0.0388(9) -0.0044(7) -0.0024(7) 0.0092(7)
C59 0.0363(9) 0.0226(8) 0.0403(10) -0.0015(7) 0.0043(7) 0.0005(7)
C22 0.0221(8) 0.0452(10) 0.0327(9) 0.0078(7) 0.0081(6) 0.0084(7)
C60 0.0422(10) 0.0313(9) 0.0298(8) 0.0008(7) 0.0126(7) 0.0098(7)
C50 0.0289(8) 0.0377(9) 0.0337(9) 0.0025(7) 0.0004(7) 0.0088(7)
C27 0.0375(10) 0.0352(9) 0.0455(10) 0.0121(8) 0.0182(8) 0.0137(8)
C48 0.0333(9) 0.0457(10) 0.0299(9) 0.0111(7) 0.0062(7) 0.0091(8)
C67 0.0430(10) 0.0349(9) 0.0489(11) 0.0141(8) 0.0225(8) 0.0243(8)
C58 0.0282(9) 0.0397(10) 0.0457(11) 0.0052(8) 0.0000(8) 0.0065(8)
C31 0.0316(9) 0.0414(10) 0.0456(10) -0.0001(8) 0.0120(8) 0.0153(8)
C68 0.0238(8) 0.0440(10) 0.0496(11) -0.0123(8) 0.0030(7) 0.0087(7)
C66 0.0613(13) 0.0671(13) 0.0252(8) 0.0032(8) 0.0123(8) 0.0454(11)
C38 0.0444(11) 0.0569(12) 0.0323(9) 0.0069(8) -0.0047(8) 0.0276(10)
C36 0.0539(12) 0.0436(11) 0.0570(12) 0.0259(9) 0.0316(10) 0.0264(10)
C56 0.0444(11) 0.0482(11) 0.0482(11) -0.0016(9) 0.0146(9) 0.0236(9)
C39 0.0309(9) 0.0479(11) 0.0425(10) -0.0220(8) -0.0056(8) 0.0170(8)
C32 0.0238(8) 0.0408(10) 0.0618(13) -0.0091(9) 0.0024(8) 0.0014(8)
C37 0.0597(13) 0.0416(11) 0.0485(11) 0.0046(9) 0.0123(10) 0.0325(10)
C46 0.0469(11) 0.0586(13) 0.0364(10) 0.0048(9) 0.0167(8) 0.0257(10)
C47 0.0488(11) 0.0360(10) 0.0406(10) 0.0041(8) 0.0154(9) -0.0115(9)
C64 0.0662(14) 0.0767(15) 0.0345(10) 0.0274(10) 0.0251(10) 0.0547(13)
C57 0.0486(11) 0.0393(10) 0.0533(12) 0.0158(9) 0.0059(9) 0.0210(9)
C30 0.0583(13) 0.0583(13) 0.0413(11) 0.0106(9) 0.0056(9) 0.0337(11)
C20 0.0230(9) 0.0854(17) 0.0581(14) 0.0349(13) -0.0061(9) 0.0045(10)
C18 0.0377(10) 0.0806(16) 0.0367(10) 0.0232(10) 0.0123(8) 0.0259(11)
C28 0.0542(13) 0.0397(11) 0.0614(14) 0.0041(9) 0.0129(10) 0.0245(10)
C29 0.0667(16) 0.0622(16) 0.096(2) 0.0442(15) 0.0463(15) 0.0246(13)
C65 0.0487(12) 0.0850(18) 0.0400(11) -0.0321(11) -0.0144(9) 0.0271(12)
C19 0.131(3) 0.0621(16) 0.0458(13) -0.0033(11) -0.0125(15) 0.0666(18)

loop_
_atom_type_symbol
_atom_type_description
_atom_type_scat_dispersion_real
_atom_type_scat_dispersion_imag
_atom_type_scat_source
C C 0.0181 0.0091 'International Tables Vol C Tables 4.2.6.8 and 6.1.1.4'
H H 0.0000 0.0000 'International Tables Vol C Tables 4.2.6.8 and 6.1.1.4'
N N 0.0311 0.0180 'International Tables Vol C Tables 4.2.6.8 and 6.1.1.4'
O O 0.0492 0.0322 'International Tables Vol C Tables 4.2.6.8 and 6.1.1.4'
Si Si 0.2541 0.3302 'International Tables Vol C Tables 4.2.6.8 and 6.1.1.4'

loop_
_geom_angle_atom_site_label_1
_geom_angle_atom_site_label_2
_geom_angle_atom_site_label_3
_geom_angle
_geom_angle_site_symmetry_1
_geom_angle_site_symmetry_3
_geom_angle_publ_flag
O61 Si38 C63 103.73(6) . . ?
O61 Si38 C67 110.59(7) . . ?
O61 Si38 C68 109.29(7) . . ?
C67 Si38 C63 111.02(9) . . ?
C68 Si38 C63 113.82(9) . . ?
C68 Si38 C67 108.33(10) . . ?
O43 Si39 C45 101.95(6) . . ?
O43 Si39 C49 110.58(7) . . ?
O43 Si39 C50 108.89(7) . . ?
C49 Si39 C45 113.28(8) . . ?
C50 Si39 C45 111.70(8) . . ?
C50 Si39 C49 110.12(8) . . ?
O53 Si37 C55 110.83(7) . . ?
O53 Si37 C59 101.47(7) . . ?
O53 Si37 C60 109.91(7) . . ?
C59 Si37 C55 112.14(8) . . ?
C60 Si37 C55 111.12(8) . . ?
C60 Si37 C59 110.98(9) . . ?
O33 Si34 C40 104.75(7) . . ?
O33 Si34 C35 111.66(7) . . ?
O33 Si34 C39 107.37(7) . . ?
C40 Si34 C35 111.13(8) . . ?
C40 Si34 C39 109.40(9) . . ?
C39 Si34 C35 112.20(9) . . ?
O15 Si36 C17 110.93(7) . . ?
O15 Si36 C21 109.71(7) . . ?
O15 Si36 C22 101.70(7) . . ?
C21 Si36 C17 112.04(8) . . ?
C21 Si36 C22 110.20(9) . . ?
C22 Si36 C17 111.79(8) . . ?
O25 Si35 C27 111.32(7) . . ?
O25 Si35 C31 109.62(8) . . ?
O25 Si35 C32 101.53(8) . . ?
C31 Si35 C27 110.91(9) . . ?
C32 Si35 C27 111.74(10) . . ?
C32 Si35 C31 111.37(9) . . ?
C4 O61 Si38 127.50(9) . . ?
C10 O33 Si34 140.91(10) . . ?
N42 O43 Si39 110.73(8) . . ?
N52 O53 Si37 113.62(9) . . ?
N14 O15 Si36 113.71(8) . . ?
N24 O25 Si35 110.39(9) . . ?
C41 N42 O43 110.14(12) . . ?
C51 N52 O53 109.93(12) . . ?
C13 N14 O15 109.98(12) . . ?
C23 N24 O25 111.28(12) . . ?
C10 C9 C23 120.47(13) . . ?
C8 C9 C10 119.06(13) . . ?
C8 C9 C23 120.47(13) . . ?
O33 C10 C9 120.28(12) . . ?
O33 C10 C11 119.25(12) . . ?
C9 C10 C11 120.41(13) . . ?
C7 C12 H12 119.3 . . ?
C7 C12 C11 121.38(13) . . ?
C11 C12 H12 119.3 . . ?
C6 C1 C7 122.00(13) . . ?
C2 C1 C7 119.62(12) . . ?
C2 C1 C6 118.38(13) . . ?
O61 C4 C5 119.69(12) . . ?
O61 C4 C3 119.94(12) . . ?
C5 C4 C3 120.34(13) . . ?
C12 C7 C1 122.29(13) . . ?
C8 C7 C12 118.58(13) . . ?
C8 C7 C1 119.12(12) . . ?
C4 C5 C51 119.05(12) . . ?
C6 C5 C4 119.56(13) . . ?
C6 C5 C51 121.39(13) . . ?
C4 C3 C41 119.78(13) . . ?
C2 C3 C4 118.75(13) . . ?
C2 C3 C41 121.45(13) . . ?
C1 C6 H6 119.5 . . ?
C5 C6 C1 121.08(13) . . ?
C5 C6 H6 119.5 . . ?
C1 C2 C3 121.83(13) . . ?
C1 C2 H2 119.1 . . ?
C3 C2 H2 119.1 . . ?
C10 C11 C13 119.06(12) . . ?
C12 C11 C10 118.84(13) . . ?
C12 C11 C13 122.09(13) . . ?
N42 C41 C3 119.82(13) . . ?
N42 C41 H41 120.1 . . ?
C3 C41 H41 120.1 . . ?
N24 C23 C9 118.38(13) . . ?
N24 C23 H23 120.8 . . ?
C9 C23 H23 120.8 . . ?
N52 C51 C5 119.77(13) . . ?
N52 C51 H51 120.1 . . ?
C5 C51 H51 120.1 . . ?
N14 C13 C11 120.75(13) . . ?
N14 C13 H13 119.6 . . ?
C11 C13 H13 119.6 . . ?
C9 C8 C7 121.67(13) . . ?
C9 C8 H8 119.2 . . ?
C7 C8 H8 119.2 . . ?
C48 C45 Si39 110.23(11) . . ?
C46 C45 Si39 109.73(12) . . ?
C46 C45 C48 108.54(15) . . ?
C47 C45 Si39 109.58(12) . . ?
C47 C45 C48 109.15(16) . . ?
C47 C45 C46 109.59(16) . . ?
Si34 C40 H40A 109.5 . . ?
Si34 C40 H40B 109.5 . . ?
Si34 C40 H40C 109.5 . . ?
H40A C40 H40B 109.5 . . ?
H40A C40 H40C 109.5 . . ?
H40B C40 H40C 109.5 . . ?
C58 C55 Si37 110.93(12) . . ?
C58 C55 C57 108.35(15) . . ?
C56 C55 Si37 110.31(13) . . ?
C56 C55 C58 108.94(16) . . ?
C56 C55 C57 110.04(16) . . ?
C57 C55 Si37 108.25(13) . . ?
C20 C17 Si36 110.04(13) . . ?
C20 C17 C19 108.5(2) . . ?
C18 C17 Si36 111.68(12) . . ?
C18 C17 C20 108.74(16) . . ?
C18 C17 C19 108.2(2) . . ?
C19 C17 Si36 109.61(13) . . ?
Si39 C49 H49A 109.5 . . ?
Si39 C49 H49B 109.5 . . ?
Si39 C49 H49C 109.5 . . ?
H49A C49 H49B 109.5 . . ?
H49A C49 H49C 109.5 . . ?
H49B C49 H49C 109.5 . . ?
C38 C35 Si34 110.55(12) . . ?
C38 C35 C36 109.27(16) . . ?
C38 C35 C37 109.10(16) . . ?
C36 C35 Si34 111.91(12) . . ?
C36 C35 C37 107.98(16) . . ?
C37 C35 Si34 107.96(12) . . ?
C66 C63 Si38 109.97(12) . . ?
C64 C63 Si38 109.21(13) . . ?
C64 C63 C66 108.20(16) . . ?
C65 C63 Si38 109.67(14) . . ?
C65 C63 C66 110.35(16) . . ?
C65 C63 C64 109.42(18) . . ?
Si36 C21 H21A 109.5 . . ?
Si36 C21 H21B 109.5 . . ?
Si36 C21 H21C 109.5 . . ?
H21A C21 H21B 109.5 . . ?
H21A C21 H21C 109.5 . . ?
H21B C21 H21C 109.5 . . ?
Si37 C59 H59A 109.5 . . ?
Si37 C59 H59B 109.5 . . ?
Si37 C59 H59C 109.5 . . ?
H59A C59 H59B 109.5 . . ?
H59A C59 H59C 109.5 . . ?
H59B C59 H59C 109.5 . . ?
Si36 C22 H22A 109.5 . . ?
Si36 C22 H22B 109.5 . . ?
Si36 C22 H22C 109.5 . . ?
H22A C22 H22B 109.5 . . ?
H22A C22 H22C 109.5 . . ?
H22B C22 H22C 109.5 . . ?
Si37 C60 H60A 109.5 . . ?
Si37 C60 H60B 109.5 . . ?
Si37 C60 H60C 109.5 . . ?
H60A C60 H60B 109.5 . . ?
H60A C60 H60C 109.5 . . ?
H60B C60 H60C 109.5 . . ?
Si39 C50 H50A 109.5 . . ?
Si39 C50 H50B 109.5 . . ?
Si39 C50 H50C 109.5 . . ?
H50A C50 H50B 109.5 . . ?
H50A C50 H50C 109.5 . . ?
H50B C50 H50C 109.5 . . ?
C30 C27 Si35 111.68(13) . . ?
C30 C27 C29 109.3(2) . . ?
C28 C27 Si35 110.43(14) . . ?
C28 C27 C30 108.81(17) . . ?
C28 C27 C29 108.60(19) . . ?
C29 C27 Si35 107.94(15) . . ?
C45 C48 H48A 109.5 . . ?
C45 C48 H48B 109.5 . . ?
C45 C48 H48C 109.5 . . ?
H48A C48 H48B 109.5 . . ?
H48A C48 H48C 109.5 . . ?
H48B C48 H48C 109.5 . . ?
Si38 C67 H67A 109.5 . . ?
Si38 C67 H67B 109.5 . . ?
Si38 C67 H67C 109.5 . . ?
H67A C67 H67B 109.5 . . ?
H67A C67 H67C 109.5 . . ?
H67B C67 H67C 109.5 . . ?
C55 C58 H58A 109.5 . . ?
C55 C58 H58B 109.5 . . ?
C55 C58 H58C 109.5 . . ?
H58A C58 H58B 109.5 . . ?
H58A C58 H58C 109.5 . . ?
H58B C58 H58C 109.5 . . ?
Si35 C31 H31A 109.5 . . ?
Si35 C31 H31B 109.5 . . ?
Si35 C31 H31C 109.5 . . ?
H31A C31 H31B 109.5 . . ?
H31A C31 H31C 109.5 . . ?
H31B C31 H31C 109.5 . . ?
Si38 C68 H68A 109.5 . . ?
Si38 C68 H68B 109.5 . . ?
Si38 C68 H68C 109.5 . . ?
H68A C68 H68B 109.5 . . ?
H68A C68 H68C 109.5 . . ?
H68B C68 H68C 109.5 . . ?
C63 C66 H66A 109.5 . . ?
C63 C66 H66B 109.5 . . ?
C63 C66 H66C 109.5 . . ?
H66A C66 H66B 109.5 . . ?
H66A C66 H66C 109.5 . . ?
H66B C66 H66C 109.5 . . ?
C35 C38 H38A 109.5 . . ?
C35 C38 H38B 109.5 . . ?
C35 C38 H38C 109.5 . . ?
H38A C38 H38B 109.5 . . ?
H38A C38 H38C 109.5 . . ?
H38B C38 H38C 109.5 . . ?
C35 C36 H36A 109.5 . . ?
C35 C36 H36B 109.5 . . ?
C35 C36 H36C 109.5 . . ?
H36A C36 H36B 109.5 . . ?
H36A C36 H36C 109.5 . . ?
H36B C36 H36C 109.5 . . ?
C55 C56 H56A 109.5 . . ?
C55 C56 H56B 109.5 . . ?
C55 C56 H56C 109.5 . . ?
H56A C56 H56B 109.5 . . ?
H56A C56 H56C 109.5 . . ?
H56B C56 H56C 109.5 . . ?
Si34 C39 H39A 109.5 . . ?
Si34 C39 H39B 109.5 . . ?
Si34 C39 H39C 109.5 . . ?
H39A C39 H39B 109.5 . . ?
H39A C39 H39C 109.5 . . ?
H39B C39 H39C 109.5 . . ?
Si35 C32 H32A 109.5 . . ?
Si35 C32 H32B 109.5 . . ?
Si35 C32 H32C 109.5 . . ?
H32A C32 H32B 109.5 . . ?
H32A C32 H32C 109.5 . . ?
H32B C32 H32C 109.5 . . ?
C35 C37 H37A 109.5 . . ?
C35 C37 H37B 109.5 . . ?
C35 C37 H37C 109.5 . . ?
H37A C37 H37B 109.5 . . ?
H37A C37 H37C 109.5 . . ?
H37B C37 H37C 109.5 . . ?
C45 C46 H46A 109.5 . . ?
C45 C46 H46B 109.5 . . ?
C45 C46 H46C 109.5 . . ?
H46A C46 H46B 109.5 . . ?
H46A C46 H46C 109.5 . . ?
H46B C46 H46C 109.5 . . ?
C45 C47 H47A 109.5 . . ?
C45 C47 H47B 109.5 . . ?
C45 C47 H47C 109.5 . . ?
H47A C47 H47B 109.5 . . ?
H47A C47 H47C 109.5 . . ?
H47B C47 H47C 109.5 . . ?
C63 C64 H64A 109.5 . . ?
C63 C64 H64B 109.5 . . ?
C63 C64 H64C 109.5 . . ?
H64A C64 H64B 109.5 . . ?
H64A C64 H64C 109.5 . . ?
H64B C64 H64C 109.5 . . ?
C55 C57 H57A 109.5 . . ?
C55 C57 H57B 109.5 . . ?
C55 C57 H57C 109.5 . . ?
H57A C57 H57B 109.5 . . ?
H57A C57 H57C 109.5 . . ?
H57B C57 H57C 109.5 . . ?
C27 C30 H30A 109.5 . . ?
C27 C30 H30B 109.5 . . ?
C27 C30 H30C 109.5 . . ?
H30A C30 H30B 109.5 . . ?
H30A C30 H30C 109.5 . . ?
H30B C30 H30C 109.5 . . ?
C17 C20 H20A 109.5 . . ?
C17 C20 H20B 109.5 . . ?
C17 C20 H20C 109.5 . . ?
H20A C20 H20B 109.5 . . ?
H20A C20 H20C 109.5 . . ?
H20B C20 H20C 109.5 . . ?
C17 C18 H18A 109.5 . . ?
C17 C18 H18B 109.5 . . ?
C17 C18 H18C 109.5 . . ?
H18A C18 H18B 109.5 . . ?
H18A C18 H18C 109.5 . . ?
H18B C18 H18C 109.5 . . ?
C27 C28 H28A 109.5 . . ?
C27 C28 H28B 109.5 . . ?
C27 C28 H28C 109.5 . . ?
H28A C28 H28B 109.5 . . ?
H28A C28 H28C 109.5 . . ?
H28B C28 H28C 109.5 . . ?
C27 C29 H29A 109.5 . . ?
C27 C29 H29B 109.5 . . ?
C27 C29 H29C 109.5 . . ?
H29A C29 H29B 109.5 . . ?
H29A C29 H29C 109.5 . . ?
H29B C29 H29C 109.5 . . ?
C63 C65 H65A 109.5 . . ?
C63 C65 H65B 109.5 . . ?
C63 C65 H65C 109.5 . . ?
H65A C65 H65B 109.5 . . ?
H65A C65 H65C 109.5 . . ?
H65B C65 H65C 109.5 . . ?
C17 C19 H19A 109.5 . . ?
C17 C19 H19B 109.5 . . ?
C17 C19 H19C 109.5 . . ?
H19A C19 H19B 109.5 . . ?
H19A C19 H19C 109.5 . . ?
H19B C19 H19C 109.5 . . ?

loop_
_geom_bond_atom_site_label_1
_geom_bond_atom_site_label_2
_geom_bond_distance
_geom_bond_site_symmetry_2
_geom_bond_publ_flag
Si38 O61 1.6746(10) . ?
Si38 C63 1.8708(17) . ?
Si38 C67 1.8664(18) . ?
Si38 C68 1.8556(18) . ?
Si39 O43 1.6837(11) . ?
Si39 C45 1.8852(17) . ?
Si39 C49 1.8622(17) . ?
Si39 C50 1.8606(18) . ?
Si37 O53 1.6816(11) . ?
Si37 C55 1.8820(18) . ?
Si37 C59 1.8606(17) . ?
Si37 C60 1.8579(17) . ?
Si34 O33 1.6595(11) . ?
Si34 C40 1.8549(17) . ?
Si34 C35 1.8824(18) . ?
Si34 C39 1.8598(18) . ?
Si36 O15 1.6889(11) . ?
Si36 C17 1.8890(17) . ?
Si36 C21 1.8573(18) . ?
Si36 C22 1.8609(17) . ?
Si35 O25 1.6892(12) . ?
Si35 C27 1.889(2) . ?
Si35 C31 1.8624(19) . ?
Si35 C32 1.860(2) . ?
O61 C4 1.3741(16) . ?
O33 C10 1.3628(16) . ?
O43 N42 1.4215(16) . ?
O53 N52 1.4238(15) . ?
O15 N14 1.4213(15) . ?
O25 N24 1.4162(15) . ?
N42 C41 1.2763(19) . ?
N52 C51 1.272(2) . ?
N14 C13 1.2750(19) . ?
N24 C23 1.276(2) . ?
C9 C10 1.4021(19) . ?
C9 C23 1.4715(19) . ?
C9 C8 1.393(2) . ?
C10 C11 1.4071(19) . ?
C12 H12 0.9500 . ?
C12 C7 1.394(2) . ?
C12 C11 1.4014(19) . ?
C1 C7 1.4834(19) . ?
C1 C6 1.3972(19) . ?
C1 C2 1.395(2) . ?
C4 C5 1.399(2) . ?
C4 C3 1.4029(19) . ?
C7 C8 1.3941(19) . ?
C5 C6 1.396(2) . ?
C5 C51 1.4686(19) . ?
C3 C2 1.3960(19) . ?
C3 C41 1.4695(19) . ?
C6 H6 0.9500 . ?
C2 H2 0.9500 . ?
C11 C13 1.4686(19) . ?
C41 H41 0.9500 . ?
C23 H23 0.9500 . ?
C51 H51 0.9500 . ?
C13 H13 0.9500 . ?
C8 H8 0.9500 . ?
C45 C48 1.535(2) . ?
C45 C46 1.532(3) . ?
C45 C47 1.530(2) . ?
C40 H40A 0.9800 . ?
C40 H40B 0.9800 . ?
C40 H40C 0.9800 . ?
C55 C58 1.534(2) . ?
C55 C56 1.531(3) . ?
C55 C57 1.540(2) . ?
C17 C20 1.523(2) . ?
C17 C18 1.521(2) . ?
C17 C19 1.532(3) . ?
C49 H49A 0.9800 . ?
C49 H49B 0.9800 . ?
C49 H49C 0.9800 . ?
C35 C38 1.535(3) . ?
C35 C36 1.536(2) . ?
C35 C37 1.550(2) . ?
C63 C66 1.542(2) . ?
C63 C64 1.536(3) . ?
C63 C65 1.527(3) . ?
C21 H21A 0.9800 . ?
C21 H21B 0.9800 . ?
C21 H21C 0.9800 . ?
C59 H59A 0.9800 . ?
C59 H59B 0.9800 . ?
C59 H59C 0.9800 . ?
C22 H22A 0.9800 . ?
C22 H22B 0.9800 . ?
C22 H22C 0.9800 . ?
C60 H60A 0.9800 . ?
C60 H60B 0.9800 . ?
C60 H60C 0.9800 . ?
C50 H50A 0.9800 . ?
C50 H50B 0.9800 . ?
C50 H50C 0.9800 . ?
C27 C30 1.535(3) . ?
C27 C28 1.534(3) . ?
C27 C29 1.540(3) . ?
C48 H48A 0.9800 . ?
C48 H48B 0.9800 . ?
C48 H48C 0.9800 . ?
C67 H67A 0.9800 . ?
C67 H67B 0.9800 . ?
C67 H67C 0.9800 . ?
C58 H58A 0.9800 . ?
C58 H58B 0.9800 . ?
C58 H58C 0.9800 . ?
C31 H31A 0.9800 . ?
C31 H31B 0.9800 . ?
C31 H31C 0.9800 . ?
C68 H68A 0.9800 . ?
C68 H68B 0.9800 . ?
C68 H68C 0.9800 . ?
C66 H66A 0.9800 . ?
C66 H66B 0.9800 . ?
C66 H66C 0.9800 . ?
C38 H38A 0.9800 . ?
C38 H38B 0.9800 . ?
C38 H38C 0.9800 . ?
C36 H36A 0.9800 . ?
C36 H36B 0.9800 . ?
C36 H36C 0.9800 . ?
C56 H56A 0.9800 . ?
C56 H56B 0.9800 . ?
C56 H56C 0.9800 . ?
C39 H39A 0.9800 . ?
C39 H39B 0.9800 . ?
C39 H39C 0.9800 . ?
C32 H32A 0.9800 . ?
C32 H32B 0.9800 . ?
C32 H32C 0.9800 . ?
C37 H37A 0.9800 . ?
C37 H37B 0.9800 . ?
C37 H37C 0.9800 . ?
C46 H46A 0.9800 . ?
C46 H46B 0.9800 . ?
C46 H46C 0.9800 . ?
C47 H47A 0.9800 . ?
C47 H47B 0.9800 . ?
C47 H47C 0.9800 . ?
C64 H64A 0.9800 . ?
C64 H64B 0.9800 . ?
C64 H64C 0.9800 . ?
C57 H57A 0.9800 . ?
C57 H57B 0.9800 . ?
C57 H57C 0.9800 . ?
C30 H30A 0.9800 . ?
C30 H30B 0.9800 . ?
C30 H30C 0.9800 . ?
C20 H20A 0.9800 . ?
C20 H20B 0.9800 . ?
C20 H20C 0.9800 . ?
C18 H18A 0.9800 . ?
C18 H18B 0.9800 . ?
C18 H18C 0.9800 . ?
C28 H28A 0.9800 . ?
C28 H28B 0.9800 . ?
C28 H28C 0.9800 . ?
C29 H29A 0.9800 . ?
C29 H29B 0.9800 . ?
C29 H29C 0.9800 . ?
C65 H65A 0.9800 . ?
C65 H65B 0.9800 . ?
C65 H65C 0.9800 . ?
C19 H19A 0.9800 . ?
C19 H19B 0.9800 . ?
C19 H19C 0.9800 . ?

loop_
_geom_torsion_atom_site_label_1
_geom_torsion_atom_site_label_2
_geom_torsion_atom_site_label_3
_geom_torsion_atom_site_label_4
_geom_torsion
_geom_torsion_site_symmetry_1
_geom_torsion_site_symmetry_2
_geom_torsion_site_symmetry_3
_geom_torsion_site_symmetry_4
_geom_torsion_publ_flag
Si38 O61 C4 C5 -88.09(15) . . . . ?
Si38 O61 C4 C3 93.65(15) . . . . ?
Si39 O43 N42 C41 -167.62(10) . . . . ?
Si37 O53 N52 C51 176.11(10) . . . . ?
Si34 O33 C10 C9 78.40(19) . . . . ?
Si34 O33 C10 C11 -104.59(16) . . . . ?
Si36 O15 N14 C13 177.67(10) . . . . ?
Si35 O25 N24 C23 179.60(11) . . . . ?
O61 Si38 C63 C66 -177.87(14) . . . . ?
O61 Si38 C63 C64 63.55(14) . . . . ?
O61 Si38 C63 C65 -56.35(15) . . . . ?
O61 C4 C5 C6 -179.19(12) . . . . ?
O61 C4 C5 C51 0.6(2) . . . . ?
O61 C4 C3 C2 -179.61(12) . . . . ?
O61 C4 C3 C41 1.8(2) . . . . ?
O33 Si34 C35 C38 59.30(14) . . . . ?
O33 Si34 C35 C36 -62.75(15) . . . . ?
O33 Si34 C35 C37 178.56(12) . . . . ?
O33 C10 C11 C12 -177.68(12) . . . . ?
O33 C10 C11 C13 3.3(2) . . . . ?
O43 Si39 C45 C48 53.20(13) . . . . ?
O43 Si39 C45 C46 -66.28(13) . . . . ?
O43 Si39 C45 C47 173.35(13) . . . . ?
O43 N42 C41 C3 -179.44(12) . . . . ?
O53 Si37 C55 C58 60.58(14) . . . . ?
O53 Si37 C55 C56 -60.23(14) . . . . ?
O53 Si37 C55 C57 179.32(12) . . . . ?
O53 N52 C51 C5 178.55(12) . . . . ?
O15 Si36 C17 C20 -173.54(14) . . . . ?
O15 Si36 C17 C18 65.60(15) . . . . ?
O15 Si36 C17 C19 -54.31(18) . . . . ?
O15 N14 C13 C11 -179.79(12) . . . . ?
O25 Si35 C27 C30 -67.56(15) . . . . ?
O25 Si35 C27 C28 53.66(16) . . . . ?
O25 Si35 C27 C29 172.24(16) . . . . ?
O25 N24 C23 C9 -179.69(12) . . . . ?
C9 C10 C11 C12 -0.7(2) . . . . ?
C9 C10 C11 C13 -179.69(13) . . . . ?
C10 C9 C23 N24 -153.15(14) . . . . ?
C10 C9 C8 C7 -1.6(2) . . . . ?
C10 C11 C13 N14 168.32(14) . . . . ?
C12 C7 C8 C9 -0.6(2) . . . . ?
C12 C11 C13 N14 -10.7(2) . . . . ?
C1 C7 C8 C9 178.94(13) . . . . ?
C4 C5 C6 C1 -1.2(2) . . . . ?
C4 C5 C51 N52 147.52(14) . . . . ?
C4 C3 C2 C1 -1.3(2) . . . . ?
C4 C3 C41 N42 -167.70(14) . . . . ?
C7 C12 C11 C10 -1.6(2) . . . . ?
C7 C12 C11 C13 177.38(13) . . . . ?
C7 C1 C6 C5 -178.53(13) . . . . ?
C7 C1 C2 C3 179.77(13) . . . . ?
C5 C4 C3 C2 2.1(2) . . . . ?
C5 C4 C3 C41 -176.48(13) . . . . ?
C3 C4 C5 C6 -0.9(2) . . . . ?
C3 C4 C5 C51 178.87(13) . . . . ?
C6 C1 C7 C12 -44.7(2) . . . . ?
C6 C1 C7 C8 135.82(14) . . . . ?
C6 C1 C2 C3 -0.7(2) . . . . ?
C6 C5 C51 N52 -32.7(2) . . . . ?
C2 C1 C7 C12 134.80(15) . . . . ?
C2 C1 C7 C8 -44.70(19) . . . . ?
C2 C1 C6 C5 2.0(2) . . . . ?
C2 C3 C41 N42 13.7(2) . . . . ?
C11 C12 C7 C1 -177.27(13) . . . . ?
C11 C12 C7 C8 2.2(2) . . . . ?
C41 C3 C2 C1 177.29(13) . . . . ?
C23 C9 C10 O33 -0.8(2) . . . . ?
C23 C9 C10 C11 -177.83(13) . . . . ?
C23 C9 C8 C7 178.44(13) . . . . ?
C51 C5 C6 C1 179.03(13) . . . . ?
C8 C9 C10 O33 179.24(13) . . . . ?
C8 C9 C10 C11 2.3(2) . . . . ?
C8 C9 C23 N24 26.8(2) . . . . ?
C45 Si39 O43 N42 169.66(10) . . . . ?
C40 Si34 O33 C10 130.49(15) . . . . ?
C40 Si34 C35 C38 -57.26(15) . . . . ?
C40 Si34 C35 C36 -179.31(14) . . . . ?
C40 Si34 C35 C37 62.00(15) . . . . ?
C55 Si37 O53 N52 -82.96(11) . . . . ?
C17 Si36 O15 N14 -68.69(11) . . . . ?
C49 Si39 O43 N42 -69.61(11) . . . . ?
C49 Si39 C45 C48 -65.62(14) . . . . ?
C49 Si39 C45 C46 174.89(12) . . . . ?
C49 Si39 C45 C47 54.52(16) . . . . ?
C35 Si34 O33 C10 10.11(17) . . . . ?
C63 Si38 O61 C4 -164.74(12) . . . . ?
C21 Si36 O15 N14 55.62(12) . . . . ?
C21 Si36 C17 C20 63.49(17) . . . . ?
C21 Si36 C17 C18 -57.38(16) . . . . ?
C21 Si36 C17 C19 -177.29(18) . . . . ?
C59 Si37 O53 N52 157.80(10) . . . . ?
C59 Si37 C55 C58 173.18(12) . . . . ?
C59 Si37 C55 C56 52.38(15) . . . . ?
C59 Si37 C55 C57 -68.07(15) . . . . ?
C22 Si36 O15 N14 172.29(10) . . . . ?
C22 Si36 C17 C20 -60.78(17) . . . . ?
C22 Si36 C17 C18 178.35(14) . . . . ?
C22 Si36 C17 C19 58.44(19) . . . . ?
C60 Si37 O53 N52 40.27(12) . . . . ?
C60 Si37 C55 C58 -61.95(14) . . . . ?
C60 Si37 C55 C56 177.24(13) . . . . ?
C60 Si37 C55 C57 56.80(15) . . . . ?
C50 Si39 O43 N42 51.52(11) . . . . ?
C50 Si39 C45 C48 169.33(12) . . . . ?
C50 Si39 C45 C46 49.84(15) . . . . ?
C50 Si39 C45 C47 -70.53(16) . . . . ?
C27 Si35 O25 N24 70.38(12) . . . . ?
C67 Si38 O61 C4 76.16(13) . . . . ?
C67 Si38 C63 C66 -59.07(16) . . . . ?
C67 Si38 C63 C64 -177.65(13) . . . . ?
C67 Si38 C63 C65 62.45(16) . . . . ?
C31 Si35 O25 N24 -52.70(12) . . . . ?
C31 Si35 C27 C30 54.78(16) . . . . ?
C31 Si35 C27 C28 176.01(14) . . . . ?
C31 Si35 C27 C29 -65.42(19) . . . . ?
C68 Si38 O61 C4 -43.01(14) . . . . ?
C68 Si38 C63 C66 63.48(17) . . . . ?
C68 Si38 C63 C64 -55.11(15) . . . . ?
C68 Si38 C63 C65 -175.00(14) . . . . ?
C39 Si34 O33 C10 -113.27(16) . . . . ?
C39 Si34 C35 C38 179.90(12) . . . . ?
C39 Si34 C35 C36 57.85(16) . . . . ?
C39 Si34 C35 C37 -60.84(15) . . . . ?
C32 Si35 O25 N24 -170.57(11) . . . . ?
C32 Si35 C27 C30 179.69(14) . . . . ?
C32 Si35 C27 C28 -59.08(16) . . . . ?
C32 Si35 C27 C29 59.49(19) . . . . ?
